data_4021152
loop_
_publ_author_name
'Yoshihiko Yamamoto'
'Shoji Kuwabara'
'Yoji Ando'
'Hitomi Nagata'
'Hisao Nishiyama'
'Kenji Itoh'

_publ_section_title
;
 Palladium(0)-Catalyzed Cyclization of Electron-Deficient
 Enynes and Enediynes
;
_journal_name_full 'Journal of Organic Chemistry'
_journal_page_first 6697
_journal_page_last 6705
_journal_paper_doi 10.1021/jo049072p
_journal_volume 69
_journal_year 2004
_chemical_formula_sum 'C42 H21 N2 O8 S2'
_chemical_formula_weight 745.73
_space_group_IT_number 2
_symmetry_cell_setting triclinic
_symmetry_space_group_name_Hall '-P 1'
_symmetry_space_group_name_H-M 'P -1'
_cell_angle_alpha 76.6890(10)
_cell_angle_beta 78.4900(10)
_cell_angle_gamma 76.0860(10)
_cell_formula_units_Z 2
_cell_length_a 11.5464(7)
_cell_length_b 12.6654(7)
_cell_length_c 13.7559(8)
_cell_measurement_temperature 173(2)
_cell_volume 1877.91(19)
_diffrn_ambient_temperature 173(2)
_exptl_crystal_density_diffrn 2.638
_cod_depositor_comments
;
The following automatic conversions were performed:
'_symmetry_cell_setting' value 'Triclinic' changed to 'triclinic'
according to '/home/saulius/struct/CIF-dictionaries/cif_core.dic'
dictionary named 'cif_core.dic' version 2.4.1 from 2010-06-29.

Automatic conversion script
Id: cif_fix_enum 1527 2010-12-29 10:47:43Z saulius 
;
_cod_database_code 4021152

loop_
_symmetry_equiv_pos_as_xyz
'x, y, z'
'-x, -y, -z'

loop_
_atom_site_label
_atom_site_type_symbol
_atom_site_fract_x
_atom_site_fract_y
_atom_site_fract_z
_atom_site_U_iso_or_equiv
_atom_site_adp_type
_atom_site_occupancy
_atom_site_symmetry_multiplicity
_atom_site_calc_flag
_atom_site_refinement_flags
_atom_site_disorder_assembly
_atom_site_disorder_group
C1A C 1.33772(14) 0.68919(14) 0.06921(12) 0.0330(3) Uani 1 1 d . A 2
C2A C 1.25759(14) 0.74569(13) 0.14772(11) 0.0305(3) Uani 1 1 d . A 2
H2A H 1.2905 0.7925 0.1749 0.037 Uiso 1 1 calc R A 2
C3A C 1.14342(14) 0.73757(12) 0.18445(11) 0.0287(3) Uani 1 1 d . A 2
C4A C 1.07405(14) 0.80536(12) 0.26136(12) 0.0316(3) Uani 1 1 d . A 2
H4A1 H 1.1291 0.8407 0.2839 0.038 Uiso 1 1 calc R A 2
H4A2 H 1.0111 0.8646 0.2310 0.038 Uiso 1 1 calc R A 2
C5A C 0.95581(13) 0.66014(11) 0.32651(11) 0.0279(3) Uani 1 1 d . A 2
H5A H 0.8956 0.6324 0.3771 0.034 Uiso 1 1 calc R A 2
C6A C 0.97880(12) 0.62819(11) 0.23689(11) 0.0256(3) Uani 1 1 d . A 2
C7A C 1.07278(15) 0.66909(14) 0.15304(12) 0.0344(3) Uani 1 1 d . A 2
H7A1 H 1.1293 0.6045 0.1295 0.041 Uiso 1 1 calc R A 2
H7A2 H 1.0325 0.7141 0.0955 0.041 Uiso 1 1 calc R A 2
C8A C 0.91320(12) 0.54876(11) 0.21899(11) 0.0257(3) Uani 1 1 d . A 2
C9A C 0.89652(14) 0.54824(13) 0.12093(12) 0.0321(3) Uani 1 1 d . A 2
H9A H 0.9309 0.5967 0.0651 0.039 Uiso 1 1 calc R A 2
C10A C 0.82996(15) 0.47734(14) 0.10434(13) 0.0371(3) Uani 1 1 d . A 2
H10A H 0.8182 0.4789 0.0376 0.045 Uiso 1 1 calc R A 2
C11A C 0.78122(14) 0.40526(14) 0.18386(14) 0.0390(4) Uani 1 1 d . A 2
H11A H 0.7351 0.3578 0.1723 0.047 Uiso 1 1 calc R A 2
C12A C 0.79972(15) 0.40210(14) 0.28115(13) 0.0387(4) Uani 1 1 d . A 2
H12A H 0.7673 0.3515 0.3362 0.046 Uiso 1 1 calc R A 2
C13A C 0.86544(14) 0.47256(13) 0.29837(12) 0.0332(3) Uani 1 1 d . A 2
H13A H 0.8783 0.4690 0.3652 0.040 Uiso 1 1 calc R A 2
C14A C 1.53625(18) 0.6628(2) -0.01940(19) 0.0583(6) Uani 1 1 d . A 2
H14A H 1.5483 0.5818 -0.0037 0.087 Uiso 1 1 calc R A 2
H14B H 1.6131 0.6848 -0.0232 0.087 Uiso 1 1 calc R A 2
H14C H 1.5067 0.6908 -0.0844 0.087 Uiso 1 1 calc R A 2
C15A C 0.84310(14) 0.88600(13) 0.43177(12) 0.0323(3) Uani 1 1 d . A 2
C16A C 0.72992(16) 0.86042(15) 0.44283(14) 0.0401(4) Uani 1 1 d . A 2
H16A H 0.7185 0.7870 0.4703 0.048 Uiso 1 1 calc R A 2
C17A C 0.63437(17) 0.94322(17) 0.41335(17) 0.0481(4) Uani 1 1 d . A 2
H17A H 0.5570 0.9260 0.4210 0.058 Uiso 1 1 calc R A 2
C18A C 0.64891(18) 1.05126(16) 0.37275(15) 0.0473(4) Uani 1 1 d . A 2
C19A C 0.7613(2) 1.07520(16) 0.36607(18) 0.0530(5) Uani 1 1 d . A 2
H19A H 0.7718 1.1493 0.3410 0.064 Uiso 1 1 calc R A 2
C20A C 0.85903(17) 0.99376(15) 0.39503(16) 0.0448(4) Uani 1 1 d . A 2
H20A H 0.9356 1.0117 0.3897 0.054 Uiso 1 1 calc R A 2
C21A C 0.5452(2) 1.1389(2) 0.3353(2) 0.0671(7) Uani 1 1 d . A 2
H21A H 0.5307 1.2015 0.3699 0.101 Uiso 1 1 calc R A 2
H21B H 0.4724 1.1076 0.3494 0.101 Uiso 1 1 calc R A 2
H21C H 0.5650 1.1646 0.2623 0.101 Uiso 1 1 calc R A 2
N1A N 1.01734(11) 0.73308(10) 0.34866(9) 0.0295(3) Uani 1 1 d . A 2
O1A O 1.31092(12) 0.63342(12) 0.02039(10) 0.0487(3) Uani 1 1 d . A 2
O2A O 1.44932(10) 0.70820(10) 0.05845(9) 0.0378(3) Uani 1 1 d . A 2
O3A O 0.93175(13) 0.68989(11) 0.52818(9) 0.0438(3) Uani 1 1 d . A 2
O4A O 1.06320(11) 0.82811(11) 0.46987(10) 0.0441(3) Uani 1 1 d . A 2
S1A S 0.96935(4) 0.78009(3) 0.45509(3) 0.03305(11) Uani 1 1 d . A 2
C1B C 0.75169(15) 0.99731(14) 0.11289(13) 0.0371(3) Uani 1 1 d . B 1
C2B C 0.71630(14) 0.89142(13) 0.16490(12) 0.0333(3) Uani 1 1 d . B 1
H2B H 0.7780 0.8321 0.1888 0.040 Uiso 1 1 calc R B 1
C3B C 0.60499(13) 0.87248(12) 0.18100(11) 0.0284(3) Uani 1 1 d . B 1
C4B C 0.58014(14) 0.76302(12) 0.24201(12) 0.0306(3) Uani 1 1 d . B 1
H4B1 H 0.5516 0.7236 0.2000 0.037 Uiso 1 1 calc R B 1
H4B2 H 0.6548 0.7160 0.2657 0.037 Uiso 1 1 calc R B 1
C5B C 0.38620(13) 0.87195(12) 0.31240(11) 0.0276(3) Uani 1 1 d . B 1
H5B H 0.3162 0.8748 0.3623 0.033 Uiso 1 1 calc R B 1
C6B C 0.38593(12) 0.95076(11) 0.22807(10) 0.0257(3) Uani 1 1 d . B 1
C7B C 0.49495(13) 0.94998(13) 0.14574(11) 0.0313(3) Uani 1 1 d . B 1
H7B1 H 0.4771 0.9275 0.0869 0.038 Uiso 1 1 calc R B 1
H7B2 H 0.5111 1.0259 0.1235 0.038 Uiso 1 1 calc R B 1
C8B C 0.28124(13) 1.04352(11) 0.21197(11) 0.0270(3) Uani 1 1 d . B 1
C9B C 0.27079(15) 1.10409(14) 0.11411(12) 0.0375(4) Uani 1 1 d . B 1
H9B H 0.3289 1.0829 0.0589 0.045 Uiso 1 1 calc R B 1
C10B C 0.17676(16) 1.19473(16) 0.09632(15) 0.0455(4) Uani 1 1 d . B 1
H10B H 0.1720 1.2353 0.0294 0.055 Uiso 1 1 calc R B 1
C11B C 0.09016(15) 1.22624(14) 0.17528(15) 0.0417(4) Uani 1 1 d . B 1
H11B H 0.0265 1.2887 0.1633 0.050 Uiso 1 1 calc R B 1
C12B C 0.09767(16) 1.16562(14) 0.27165(14) 0.0401(4) Uani 1 1 d . B 1
H12B H 0.0374 1.1857 0.3260 0.048 Uiso 1 1 calc R B 1
C13B C 0.19148(15) 1.07601(13) 0.29055(12) 0.0347(3) Uani 1 1 d . B 1
H13B H 0.1951 1.0359 0.3577 0.042 Uiso 1 1 calc R B 1
C14B C 0.9109(2) 1.0927(2) 0.0795(2) 0.0653(6) Uani 1 1 d . B 1
H14D H 0.9109 1.1116 0.0063 0.098 Uiso 1 1 calc R B 1
H14E H 0.9933 1.0827 0.0933 0.098 Uiso 1 1 calc R B 1
H14F H 0.8582 1.1527 0.1110 0.098 Uiso 1 1 calc R B 1
C15B C 0.41177(13) 0.58954(11) 0.38264(11) 0.0294(3) Uani 1 1 d . B 1
C16B C 0.29055(14) 0.58522(12) 0.41259(12) 0.0314(3) Uani 1 1 d . B 1
H16B H 0.2408 0.6303 0.4576 0.038 Uiso 1 1 calc R B 1
C17B C 0.24323(14) 0.51396(13) 0.37574(12) 0.0338(3) Uani 1 1 d . B 1
H17B H 0.1611 0.5086 0.3980 0.041 Uiso 1 1 calc R B 1
C18B C 0.31340(15) 0.45042(13) 0.30702(13) 0.0355(3) Uani 1 1 d . B 1
C19B C 0.43503(16) 0.45645(14) 0.27836(14) 0.0418(4) Uani 1 1 d . B 1
H19B H 0.4843 0.4130 0.2318 0.050 Uiso 1 1 calc R B 1
C20B C 0.48520(15) 0.52396(13) 0.31599(14) 0.0385(4) Uani 1 1 d . B 1
H20B H 0.5685 0.5259 0.2969 0.046 Uiso 1 1 calc R B 1
C21B C 0.2597(2) 0.37713(17) 0.26474(16) 0.0505(5) Uani 1 1 d . B 1
H21D H 0.1746 0.3819 0.2947 0.076 Uiso 1 1 calc R B 1
H21E H 0.3037 0.3003 0.2807 0.076 Uiso 1 1 calc R B 1
H21F H 0.2659 0.4013 0.1912 0.076 Uiso 1 1 calc R B 1
N1B N 0.48676(11) 0.78534(10) 0.32917(9) 0.0284(3) Uani 1 1 d . B 1
O1B O 0.69061(13) 1.07804(12) 0.07009(13) 0.0640(5) Uani 1 1 d . B 1
O2B O 0.86736(12) 0.99118(11) 0.12043(11) 0.0476(3) Uani 1 1 d . B 1
O3B O 0.38932(12) 0.72537(10) 0.50393(8) 0.0403(3) Uani 1 1 d . B 1
O4B O 0.59582(11) 0.62903(10) 0.44002(10) 0.0444(3) Uani 1 1 d . B 1
S1B S 0.47430(3) 0.68029(3) 0.42547(3) 0.03141(11) Uani 1 1 d . B 1

loop_
_atom_site_aniso_label
_atom_site_aniso_U_11
_atom_site_aniso_U_22
_atom_site_aniso_U_33
_atom_site_aniso_U_23
_atom_site_aniso_U_13
_atom_site_aniso_U_12
C1A 0.0301(7) 0.0404(8) 0.0307(7) -0.0072(6) -0.0024(6) -0.0131(6)
C2A 0.0314(7) 0.0341(7) 0.0302(7) -0.0093(6) -0.0034(6) -0.0129(6)
C3A 0.0318(7) 0.0305(7) 0.0257(6) -0.0040(5) -0.0050(5) -0.0107(6)
C4A 0.0311(7) 0.0303(7) 0.0346(8) -0.0088(6) -0.0010(6) -0.0093(6)
C5A 0.0269(6) 0.0279(7) 0.0288(7) -0.0050(5) -0.0040(5) -0.0059(5)
C6A 0.0239(6) 0.0267(6) 0.0262(6) -0.0029(5) -0.0054(5) -0.0060(5)
C7A 0.0360(8) 0.0450(8) 0.0278(7) -0.0098(6) -0.0002(6) -0.0204(7)
C8A 0.0211(6) 0.0265(6) 0.0294(7) -0.0064(5) -0.0045(5) -0.0032(5)
C9A 0.0342(7) 0.0337(7) 0.0305(7) -0.0049(6) -0.0085(6) -0.0091(6)
C10A 0.0330(8) 0.0432(9) 0.0408(9) -0.0146(7) -0.0125(7) -0.0064(7)
C11A 0.0259(7) 0.0410(8) 0.0560(10) -0.0220(8) -0.0011(7) -0.0100(6)
C12A 0.0356(8) 0.0384(8) 0.0429(9) -0.0118(7) 0.0077(7) -0.0165(7)
C13A 0.0352(8) 0.0358(8) 0.0296(7) -0.0073(6) -0.0002(6) -0.0118(6)
C14A 0.0355(9) 0.0757(14) 0.0705(14) -0.0386(12) 0.0148(9) -0.0194(9)
C15A 0.0325(7) 0.0358(8) 0.0316(7) -0.0163(6) 0.0019(6) -0.0086(6)
C16A 0.0364(8) 0.0413(9) 0.0484(10) -0.0178(7) -0.0015(7) -0.0142(7)
C17A 0.0377(9) 0.0514(10) 0.0650(12) -0.0298(9) -0.0104(8) -0.0073(8)
C18A 0.0504(10) 0.0454(10) 0.0489(10) -0.0258(8) -0.0102(8) 0.0034(8)
C19A 0.0542(11) 0.0350(9) 0.0679(13) -0.0176(9) 0.0010(10) -0.0065(8)
C20A 0.0385(9) 0.0370(8) 0.0610(11) -0.0181(8) 0.0034(8) -0.0126(7)
C21A 0.0669(14) 0.0613(13) 0.0733(15) -0.0303(12) -0.0263(12) 0.0159(11)
N1A 0.0307(6) 0.0318(6) 0.0277(6) -0.0109(5) -0.0003(5) -0.0079(5)
O1A 0.0431(7) 0.0672(9) 0.0488(7) -0.0342(7) 0.0068(6) -0.0254(6)
O2A 0.0290(5) 0.0480(7) 0.0403(6) -0.0154(5) 0.0004(5) -0.0132(5)
O3A 0.0555(8) 0.0467(7) 0.0290(6) -0.0065(5) -0.0049(5) -0.0123(6)
O4A 0.0384(6) 0.0586(8) 0.0448(7) -0.0254(6) -0.0088(5) -0.0110(6)
S1A 0.0344(2) 0.0391(2) 0.02893(19) -0.01296(15) -0.00406(15) -0.00804(16)
C1B 0.0306(7) 0.0412(8) 0.0359(8) 0.0032(7) -0.0024(6) -0.0126(6)
C2B 0.0272(7) 0.0345(7) 0.0328(7) 0.0030(6) -0.0042(6) -0.0055(6)
C3B 0.0284(7) 0.0295(7) 0.0243(6) -0.0002(5) -0.0035(5) -0.0055(5)
C4B 0.0292(7) 0.0280(7) 0.0321(7) -0.0008(6) -0.0028(6) -0.0068(5)
C5B 0.0299(7) 0.0285(7) 0.0254(6) -0.0030(5) -0.0038(5) -0.0102(5)
C6B 0.0256(6) 0.0259(6) 0.0255(6) -0.0034(5) -0.0044(5) -0.0064(5)
C7B 0.0267(7) 0.0330(7) 0.0285(7) 0.0041(6) -0.0036(5) -0.0054(6)
C8B 0.0261(6) 0.0265(6) 0.0292(7) -0.0030(5) -0.0060(5) -0.0079(5)
C9B 0.0285(7) 0.0438(9) 0.0319(8) 0.0011(6) -0.0034(6) -0.0009(6)
C10B 0.0356(9) 0.0478(10) 0.0426(9) 0.0068(8) -0.0107(7) 0.0003(7)
C11B 0.0300(8) 0.0366(8) 0.0571(11) -0.0099(7) -0.0108(7) 0.0003(6)
C12B 0.0347(8) 0.0416(9) 0.0459(9) -0.0195(7) -0.0015(7) -0.0042(7)
C13B 0.0376(8) 0.0359(8) 0.0305(7) -0.0079(6) -0.0036(6) -0.0069(6)
C14B 0.0566(13) 0.0629(13) 0.0806(16) 0.0043(12) -0.0109(12) -0.0371(11)
C15B 0.0303(7) 0.0218(6) 0.0318(7) 0.0035(5) -0.0047(6) -0.0057(5)
C16B 0.0302(7) 0.0282(7) 0.0309(7) -0.0006(6) -0.0024(6) -0.0034(6)
C17B 0.0289(7) 0.0331(7) 0.0359(8) 0.0009(6) -0.0046(6) -0.0074(6)
C18B 0.0386(8) 0.0279(7) 0.0377(8) -0.0011(6) -0.0042(7) -0.0092(6)
C19B 0.0397(9) 0.0321(8) 0.0502(10) -0.0130(7) 0.0091(7) -0.0093(7)
C20B 0.0300(7) 0.0302(7) 0.0506(10) -0.0054(7) 0.0042(7) -0.0081(6)
C21B 0.0546(11) 0.0486(10) 0.0540(11) -0.0169(9) 0.0001(9) -0.0216(9)
N1B 0.0322(6) 0.0254(6) 0.0256(6) 0.0029(4) -0.0053(5) -0.0092(5)
O1B 0.0402(7) 0.0467(8) 0.0892(12) 0.0282(8) -0.0131(7) -0.0154(6)
O2B 0.0363(6) 0.0524(7) 0.0541(8) 0.0058(6) -0.0110(6) -0.0209(6)
O3B 0.0546(7) 0.0401(6) 0.0261(5) -0.0006(5) -0.0047(5) -0.0161(5)
O4B 0.0412(7) 0.0450(7) 0.0441(7) 0.0122(5) -0.0205(5) -0.0114(5)
S1B 0.0363(2) 0.02987(19) 0.02650(19) 0.00515(14) -0.00916(15) -0.01032(15)

loop_
_geom_bond_atom_site_label_1
_geom_bond_atom_site_label_2
_geom_bond_distance
_geom_bond_site_symmetry_2
_geom_bond_publ_flag
C1A O1A 1.2050(19) . ?
C1A O2A 1.3405(18) . ?
C1A C2A 1.474(2) . ?
C2A C3A 1.334(2) . ?
C3A C4A 1.499(2) . ?
C3A C7A 1.5025(19) . ?
C4A N1A 1.4755(19) . ?
C5A C6A 1.342(2) . ?
C5A N1A 1.4081(18) . ?
C6A C8A 1.4837(18) . ?
C6A C7A 1.507(2) . ?
C8A C9A 1.402(2) . ?
C8A C13A 1.399(2) . ?
C9A C10A 1.395(2) . ?
C10A C11A 1.374(2) . ?
C11A C12A 1.387(3) . ?
C12A C13A 1.387(2) . ?
C14A O2A 1.436(2) . ?
C15A C20A 1.385(2) . ?
C15A C16A 1.392(2) . ?
C15A S1A 1.7537(17) . ?
C16A C17A 1.381(3) . ?
C17A C18A 1.391(3) . ?
C18A C19A 1.383(3) . ?
C18A C21A 1.509(3) . ?
C19A C20A 1.388(3) . ?
N1A S1A 1.6504(13) . ?
O3A S1A 1.4281(13) . ?
O4A S1A 1.4309(12) . ?
C1B O1B 1.196(2) . ?
C1B O2B 1.342(2) . ?
C1B C2B 1.477(2) . ?
C2B C3B 1.330(2) . ?
C3B C7B 1.497(2) . ?
C3B C4B 1.5060(19) . ?
C4B N1B 1.4743(19) . ?
C5B C6B 1.3449(19) . ?
C5B N1B 1.4080(19) . ?
C6B C8B 1.4814(19) . ?
C6B C7B 1.516(2) . ?
C8B C13B 1.402(2) . ?
C8B C9B 1.400(2) . ?
C9B C10B 1.391(2) . ?
C10B C11B 1.383(3) . ?
C11B C12B 1.378(3) . ?
C12B C13B 1.383(2) . ?
C14B O2B 1.445(2) . ?
C15B C16B 1.389(2) . ?
C15B C20B 1.397(2) . ?
C15B S1B 1.7522(15) . ?
C16B C17B 1.389(2) . ?
C17B C18B 1.389(2) . ?
C18B C19B 1.396(2) . ?
C18B C21B 1.501(2) . ?
C19B C20B 1.377(2) . ?
N1B S1B 1.6583(12) . ?
O3B S1B 1.4302(13) . ?
O4B S1B 1.4299(12) . ?

loop_
_cod_related_entry_id
_cod_related_entry_database
_cod_related_entry_code
1 ChemSpider 30658497
